data_2019468
loop_
_publ_author_name
'Harvey, Miguel Angel'
'Suarez, Sebasti\'an'
'Doctorovich, Fabio'
'Cukiernik, Fabio D.'
'Baggio, Ricardo'

_publ_section_title
;
 The structure of {[Co(pht)(bpy)(H~2~O)]&#x00B7;3H~2~O}~<i>n~</i> (pht is
 phthalate and bpy is 4,4'-bipyridine) and the role of solvent water
 clusters in structure stability
;
_journal_coeditor_code YF3058
_journal_issue 5
_journal_name_full 'Acta Crystallographica Section C'
_journal_page_first 440
_journal_page_last 444
_journal_paper_doi 10.1107/S2053229614006950
_journal_volume 70
_journal_year 2014
_chemical_formula_iupac '[Co (C8 H4 O4) (C10 H8 N2) (H2 O)] , 3H2 O'
_chemical_formula_moiety 'C18 H14 Co  N2 O5, 3(H2 O)'
_chemical_formula_sum 'C18 H20 Co N2 O8'
_chemical_formula_weight 451.30
_chemical_name_systematic
'Poly[[aqua(\m-benzene-1,2-dicarboxylato-\k^3^<i>O</i>^1^,<i>O</i>^2^:<i>O</i>^1^)(\m-4,4'-bipyridine-\k^2^<i>N</i>:<i>N</i>')cobalt(II)] trihydrate]'
_space_group_IT_number 4
_symmetry_cell_setting monoclinic
_symmetry_space_group_name_Hall 'P 2yb'
_symmetry_space_group_name_H-M 'P 1 21 1'
_atom_sites_solution_hydrogens geom
_atom_sites_solution_primary direct
_atom_sites_solution_secondary difmap
_audit_creation_method SHELXL97
_cell_angle_alpha 90.00
_cell_angle_beta 115.564(7)
_cell_angle_gamma 90.00
_cell_formula_units_Z 2
_cell_length_a 11.0975(6)
_cell_length_b 8.4039(3)
_cell_length_c 11.3732(6)
_cell_measurement_reflns_used 3445
_cell_measurement_temperature 294(2)
_cell_measurement_theta_max 27.90
_cell_measurement_theta_min 3.76
_cell_volume 956.85(10)
_computing_cell_refinement 'CrysAlisPro (Oxford Diffraction, 2009)'
_computing_data_collection 'CrysAlisPro (Oxford Diffraction, 2009)'
_computing_data_reduction 'CrysAlisPro (Oxford Diffraction, 2009)'
_computing_molecular_graphics 'SHELXTL (Sheldrick, 2008)'
_computing_publication_material
;
SHELXL97 (Sheldrick, 2008) and PLATON (Spek, 2009)
;
_computing_structure_refinement 'SHELXL97 (Sheldrick, 2008)'
_computing_structure_solution 'SHELXS97 (Sheldrick, 2008)'
_diffrn_ambient_temperature 294(2)
_diffrn_measured_fraction_theta_full 0.996
_diffrn_measured_fraction_theta_max 0.913
_diffrn_measurement_device_type 'Oxford Gemini S Ultra CCD area-detector'
_diffrn_measurement_method '\w scans, thick slices'
_diffrn_radiation_monochromator graphite
_diffrn_radiation_source 'fine-focus sealed tube'
_diffrn_radiation_type MoK\a
_diffrn_radiation_wavelength 0.71073
_diffrn_reflns_av_R_equivalents 0.0369
_diffrn_reflns_av_sigmaI/netI 0.0362
_diffrn_reflns_limit_h_max 15
_diffrn_reflns_limit_h_min -15
_diffrn_reflns_limit_k_max 11
_diffrn_reflns_limit_k_min -11
_diffrn_reflns_limit_l_max 15
_diffrn_reflns_limit_l_min -14
_diffrn_reflns_number 14398
_diffrn_reflns_theta_full 26.00
_diffrn_reflns_theta_max 28.86
_diffrn_reflns_theta_min 3.60
_exptl_absorpt_coefficient_mu 0.947
_exptl_absorpt_correction_T_max 0.74
_exptl_absorpt_correction_T_min 0.72
_exptl_absorpt_correction_type multi-scan
_exptl_absorpt_process_details '(CrysAlisPro; Oxford Diffraction, 2009)'
_exptl_crystal_colour red
_exptl_crystal_density_diffrn 1.566
_exptl_crystal_density_method 'not measured'
_exptl_crystal_description prism
_exptl_crystal_F_000 466
_exptl_crystal_size_max 0.35
_exptl_crystal_size_mid 0.30
_exptl_crystal_size_min 0.25
_refine_diff_density_max 0.561
_refine_diff_density_min -0.310
_refine_ls_abs_structure_details 'Flack (1983), with 2206 Friedel pairs'
_refine_ls_abs_structure_Flack -0.016(12)
_refine_ls_extinction_method none
_refine_ls_goodness_of_fit_ref 0.954
_refine_ls_hydrogen_treatment mixed
_refine_ls_matrix_type full
_refine_ls_number_parameters 286
_refine_ls_number_reflns 4451
_refine_ls_number_restraints 17
_refine_ls_restrained_S_all 0.952
_refine_ls_R_factor_all 0.0377
_refine_ls_R_factor_gt 0.0325
_refine_ls_shift/su_max 0.006
_refine_ls_shift/su_mean 0.000
_refine_ls_structure_factor_coef Fsqd
_refine_ls_weighting_details 'calc w = 1/[\s^2^(Fo^2^)+(0.0448P)^2^+0.4467P] where P=(Fo^2^+2Fc^2^)/3'
_refine_ls_weighting_scheme calc
_refine_ls_wR_factor_gt 0.0794
_refine_ls_wR_factor_ref 0.0836
_reflns_number_gt 4096
_reflns_number_total 4451
_reflns_threshold_expression I>2\s(I)
_cod_data_source_file yf3058sup1.cf
_cod_data_source_block I
_cod_depositor_comments 'Adding full bibliography for 2019468.cif.'
_cod_original_sg_symbol_H-M 'P 21'
_cod_database_code 2019468
_cod_database_fobs_code 2019468

loop_
_symmetry_equiv_pos_as_xyz
'x, y, z'
'-x, y+1/2, -z'

loop_
_atom_site_type_symbol
_atom_site_label
_atom_site_fract_x
_atom_site_fract_y
_atom_site_fract_z
_atom_site_U_iso_or_equiv
_atom_site_adp_type
_atom_site_calc_flag
_atom_site_refinement_flags
_atom_site_occupancy
_atom_site_symmetry_multiplicity
Co Co1 0.35427(3) 0.50053(6) 0.41073(2) 0.02221(7) Uani d . 1 1
O O11 0.0305(2) 0.2427(3) 0.2280(2) 0.0559(6) Uani d . 1 1
O O21 0.15083(17) 0.4560(2) 0.32261(18) 0.0326(4) Uani d . 1 1
O O31 0.39059(19) 0.2551(2) 0.42902(16) 0.0292(4) Uani d . 1 1
O O41 0.44053(15) 0.0217(2) 0.52815(15) 0.0281(4) Uani d . 1 1
C C11 0.1390(2) 0.2443(3) 0.4571(2) 0.0288(5) Uani d . 1 1
C C21 0.0448(3) 0.2621(3) 0.5065(3) 0.0397(6) Uani d . 1 1
H H21 -0.0332 0.3187 0.4587 0.048 Uiso calc R 1 1
C C31 0.0648(3) 0.1978(4) 0.6243(3) 0.0484(8) Uani d . 1 1
H H31 0.0012 0.2125 0.6561 0.058 Uiso calc R 1 1
C C41 0.1780(3) 0.1122(4) 0.6954(3) 0.0481(8) Uani d . 1 1
H H41 0.1920 0.0696 0.7757 0.058 Uiso calc R 1 1
C C51 0.2719(3) 0.0893(4) 0.6464(3) 0.0399(6) Uani d . 1 1
H H51 0.3469 0.0271 0.6927 0.048 Uiso calc R 1 1
C C61 0.2552(2) 0.1586(3) 0.5287(2) 0.0277(5) Uani d . 1 1
C C71 0.1063(2) 0.3192(3) 0.3255(3) 0.0319(5) Uani d . 1 1
C C81 0.3688(2) 0.1452(3) 0.4906(2) 0.0232(5) Uani d . 1 1
N N12 0.37286(17) 0.5158(3) 0.60643(16) 0.0253(4) Uani d . 1 1
N N22 0.34412(18) 0.4913(4) 1.21618(16) 0.0295(4) Uani d . 1 1
C C12 0.2668(3) 0.5679(4) 0.6219(2) 0.0340(6) Uani d . 1 1
H H12 0.1949 0.6083 0.5493 0.041 Uiso calc R 1 1
C C22 0.2578(3) 0.5651(3) 0.7385(2) 0.0347(6) Uani d . 1 1
H H22 0.1814 0.6027 0.7437 0.042 Uiso calc R 1 1
C C32 0.3635(2) 0.5059(4) 0.84854(19) 0.0268(4) Uani d . 1 1
C C42 0.4757(3) 0.4573(3) 0.8339(2) 0.0346(6) Uani d . 1 1
H H42 0.5505 0.4203 0.9054 0.041 Uiso calc R 1 1
C C52 0.4761(2) 0.4637(3) 0.7132(2) 0.0318(6) Uani d . 1 1
H H52 0.5523 0.4300 0.7057 0.038 Uiso calc R 1 1
C C62 0.2767(3) 0.5978(4) 1.1257(2) 0.0403(7) Uani d . 1 1
H H62 0.2239 0.6707 1.1438 0.048 Uiso calc R 1 1
C C72 0.2803(3) 0.6066(4) 1.0062(3) 0.0414(7) Uani d . 1 1
H H72 0.2326 0.6852 0.9468 0.050 Uiso calc R 1 1
C C82 0.3556(2) 0.4975(4) 0.97543(19) 0.0280(4) Uani d . 1 1
C C92 0.4228(3) 0.3828(3) 1.0675(2) 0.0369(6) Uani d . 1 1
H H92 0.4732 0.3057 1.0503 0.044 Uiso calc R 1 1
C C102 0.4148(3) 0.3834(3) 1.1853(2) 0.0367(6) Uani d . 1 1
H H102 0.4607 0.3053 1.2462 0.044 Uiso calc R 1 1
O O1W 0.30884(19) 0.74617(19) 0.39430(17) 0.0359(4) Uani d D 1 1
H H1WA 0.3694(9) 0.8086(14) 0.4445(19) 0.043 Uiso d D 1 1
H H1WB 0.2452(8) 0.8072(13) 0.3472(15) 0.043 Uiso d D 1 1
O O2W 0.1079(2) 0.9216(3) 0.2094(3) 0.0914(10) Uani d D 1 1
H H2WA 0.1460(8) 0.947(2) 0.1613(9) 0.110 Uiso d D 1 1
H H2WB 0.0868(16) 1.0100(13) 0.232(2) 0.110 Uiso d D 1 1
O O3W 0.1274(5) 0.9518(4) -0.0226(3) 0.132(2) Uani d PD 0.80 1
H H3WA 0.0890(15) 0.8997(18) -0.0931(9) 0.159 Uiso d D 0.80 1
H H3WB 0.093(2) 1.0440(12) -0.041(3) 0.159 Uiso d D 0.80 1
O O4W -0.0925(4) 0.7527(6) 0.0073(3) 0.124(2) Uani d PD 0.70 1
H H4WB -0.0722(18) 0.788(4) -0.0518(11) 0.149 Uiso d D 0.70 1
H H4WA -0.0434(19) 0.8035(15) 0.0761(8) 0.149 Uiso d D 0.70 1

loop_
_atom_site_aniso_label
_atom_site_aniso_U_11
_atom_site_aniso_U_22
_atom_site_aniso_U_33
_atom_site_aniso_U_12
_atom_site_aniso_U_13
_atom_site_aniso_U_23
Co1 0.02774(13) 0.02391(12) 0.01810(12) 0.00001(15) 0.01284(10) 0.00015(14)
O11 0.0597(14) 0.0495(12) 0.0385(11) -0.0157(11) 0.0023(11) -0.0059(10)
O21 0.0305(8) 0.0311(10) 0.0351(9) -0.0013(7) 0.0130(8) 0.0044(6)
O31 0.0391(9) 0.0255(8) 0.0319(9) 0.0032(8) 0.0236(8) 0.0034(7)
O41 0.0297(7) 0.0250(9) 0.0317(8) 0.0021(7) 0.0153(6) 0.0043(7)
C11 0.0273(11) 0.0261(11) 0.0356(12) -0.0056(9) 0.0159(10) -0.0039(10)
C21 0.0295(12) 0.0413(14) 0.0528(16) -0.0012(12) 0.0221(13) -0.0015(13)
C31 0.0427(15) 0.0610(19) 0.0571(18) -0.0113(14) 0.0364(15) -0.0095(15)
C41 0.0511(17) 0.0612(19) 0.0448(16) -0.0056(15) 0.0329(14) 0.0074(14)
C51 0.0411(15) 0.0473(15) 0.0379(14) 0.0019(13) 0.0233(13) 0.0106(12)
C61 0.0290(11) 0.0268(11) 0.0322(12) -0.0012(9) 0.0178(10) -0.0006(9)
C71 0.0257(11) 0.0353(13) 0.0351(13) 0.0016(10) 0.0135(11) -0.0008(10)
C81 0.0243(11) 0.0265(11) 0.0198(10) -0.0033(9) 0.0104(9) -0.0034(8)
N12 0.0290(8) 0.0289(10) 0.0210(8) 0.0021(10) 0.0136(7) -0.0019(9)
N22 0.0337(9) 0.0376(10) 0.0211(8) 0.0003(12) 0.0156(7) 0.0027(11)
C12 0.0347(13) 0.0477(14) 0.0209(11) 0.0086(11) 0.0132(10) 0.0017(10)
C22 0.0337(13) 0.0502(14) 0.0256(12) 0.0070(11) 0.0178(11) -0.0002(10)
C32 0.0355(10) 0.0289(10) 0.0208(9) 0.0012(14) 0.0166(8) -0.0024(14)
C42 0.0340(12) 0.0468(17) 0.0225(11) 0.0113(10) 0.0118(10) 0.0051(9)
C52 0.0322(11) 0.0406(16) 0.0275(11) 0.0086(10) 0.0176(10) 0.0014(9)
C62 0.0553(17) 0.0465(15) 0.0269(13) 0.0215(13) 0.0250(13) 0.0056(11)
C72 0.0567(17) 0.0472(15) 0.0243(12) 0.0206(13) 0.0212(12) 0.0089(11)
C82 0.0331(10) 0.0340(10) 0.0195(9) 0.0039(15) 0.0136(8) 0.0007(14)
C92 0.0516(16) 0.0389(13) 0.0276(12) 0.0141(12) 0.0241(12) 0.0033(10)
C102 0.0526(16) 0.0367(13) 0.0251(12) 0.0102(13) 0.0209(12) 0.0054(10)
O1W 0.0405(10) 0.0263(9) 0.0335(10) -0.0014(9) 0.0089(8) -0.0038(7)
O2W 0.100(2) 0.0791(19) 0.0711(19) 0.0338(18) 0.0147(17) -0.0068(15)
O3W 0.177(5) 0.141(6) 0.071(3) 0.019(4) 0.047(3) -0.025(3)
O4W 0.138(5) 0.124(5) 0.084(3) 0.012(4) 0.024(3) -0.012(3)

loop_
_atom_type_symbol
_atom_type_description
_atom_type_scat_dispersion_real
_atom_type_scat_dispersion_imag
_atom_type_scat_source
C C 0.0030 0.0020 'International Tables Vol C Tables 4.2.6.8 and 6.1.1.4'
H H 0.0000 0.0000 'International Tables Vol C Tables 4.2.6.8 and 6.1.1.4'
Co Co 0.3490 0.9720 'International Tables Vol C Tables 4.2.6.8 and 6.1.1.4'
N N 0.0060 0.0030 'International Tables Vol C Tables 4.2.6.8 and 6.1.1.4'
O O 0.0110 0.0060 'International Tables Vol C Tables 4.2.6.8 and 6.1.1.4'

loop_
_geom_angle_atom_site_label_1
_geom_angle_atom_site_label_2
_geom_angle_atom_site_label_3
_geom_angle_site_symmetry_1
_geom_angle_site_symmetry_3
_geom_angle
O21 Co1 O41 . 2_656 169.71(7)
O21 Co1 O31 . . 89.59(7)
O41 Co1 O31 2_656 . 85.12(7)
O21 Co1 O1W . . 88.01(7)
O41 Co1 O1W 2_656 . 97.52(7)
O31 Co1 O1W . . 177.00(8)
O21 Co1 N12 . . 96.29(7)
O41 Co1 N12 2_656 . 92.68(6)
O31 Co1 N12 . . 91.59(8)
O1W Co1 N12 . . 86.89(8)
O21 Co1 N22 . 1_554 86.21(7)
O41 Co1 N22 2_656 1_554 84.92(7)
O31 Co1 N22 . 1_554 89.38(9)
O1W Co1 N22 . 1_554 92.25(9)
N12 Co1 N22 . 1_554 177.33(9)
C71 O21 Co1 . . 120.77(16)
C81 O31 Co1 . . 135.33(16)
C81 O41 Co1 . 2_646 128.39(15)
C21 C11 C61 . . 119.1(2)
C21 C11 C71 . . 116.8(2)
C61 C11 C71 . . 124.0(2)
C31 C21 C11 . . 121.2(3)
C31 C21 H21 . . 119.4
C11 C21 H21 . . 119.4
C41 C31 C21 . . 120.3(3)
C41 C31 H31 . . 119.8
C21 C31 H31 . . 119.8
C31 C41 C51 . . 119.5(3)
C31 C41 H41 . . 120.3
C51 C41 H41 . . 120.3
C41 C51 C61 . . 120.9(3)
C41 C51 H51 . . 119.6
C61 C51 H51 . . 119.6
C11 C61 C51 . . 118.9(2)
C11 C61 C81 . . 123.4(2)
C51 C61 C81 . . 117.6(2)
O11 C71 O21 . . 124.8(3)
O11 C71 C11 . . 116.6(2)
O21 C71 C11 . . 118.4(2)
O31 C81 O41 . . 123.5(2)
O31 C81 C61 . . 119.8(2)
O41 C81 C61 . . 116.6(2)
C52 N12 C12 . . 116.54(19)
C52 N12 Co1 . . 125.78(15)
C12 N12 Co1 . . 117.34(15)
C62 N22 C102 . . 116.84(19)
C62 N22 Co1 . 1_556 122.12(19)
C102 N22 Co1 . 1_556 120.85(17)
N12 C12 C22 . . 123.9(2)
N12 C12 H12 . . 118.1
C22 C12 H12 . . 118.1
C12 C22 C32 . . 119.4(2)
C12 C22 H22 . . 120.3
C32 C22 H22 . . 120.3
C22 C32 C42 . . 116.8(2)
C22 C32 C82 . . 120.8(2)
C42 C32 C82 . . 122.4(2)
C52 C42 C32 . . 119.9(2)
C52 C42 H42 . . 120.1
C32 C42 H42 . . 120.1
N12 C52 C42 . . 123.4(2)
N12 C52 H52 . . 118.3
C42 C52 H52 . . 118.3
N22 C62 C72 . . 123.7(2)
N22 C62 H62 . . 118.2
C72 C62 H62 . . 118.2
C62 C72 C82 . . 119.4(2)
C62 C72 H72 . . 120.3
C82 C72 H72 . . 120.3
C92 C82 C72 . . 117.3(2)
C92 C82 C32 . . 122.1(2)
C72 C82 C32 . . 120.6(2)
C102 C92 C82 . . 119.6(2)
C102 C92 H92 . . 120.2
C82 C92 H92 . . 120.2
N22 C102 C92 . . 123.1(2)
N22 C102 H102 . . 118.4
C92 C102 H102 . . 118.4
Co1 O1W H1WA . . 117.0(9)
Co1 O1W H1WB . . 138.3(10)
H1WA O1W H1WB . . 104.6(9)
H2WA O2W H2WB . . 104.6(11)
H3WA O3W H3WB . . 104.3(11)
H4WB O4W H4WA . . 105.5(11)

loop_
_geom_bond_atom_site_label_1
_geom_bond_atom_site_label_2
_geom_bond_site_symmetry_2
_geom_bond_distance
_geom_bond_publ_flag
Co1 O21 . 2.0710(18) y
Co1 O41 2_656 2.0819(16) y
Co1 O31 . 2.0947(18) y
Co1 O1W . 2.1141(17) y
Co1 N12 . 2.1486(17) y
Co1 N22 1_554 2.1678(17) y
O11 C71 . 1.244(3) ?
O21 C71 . 1.257(3) ?
O31 C81 . 1.244(3) ?
O41 C81 . 1.265(3) ?
O41 Co1 2_646 2.0819(16) ?
C11 C21 . 1.392(4) ?
C11 C61 . 1.392(3) ?
C11 C71 . 1.516(4) ?
C21 C31 . 1.371(4) ?
C21 H21 . 0.9300 ?
C31 C41 . 1.368(5) ?
C31 H31 . 0.9300 ?
C41 C51 . 1.391(4) ?
C41 H41 . 0.9300 ?
C51 C61 . 1.396(3) ?
C51 H51 . 0.9300 ?
C61 C81 . 1.504(3) ?
N12 C52 . 1.333(3) ?
N12 C12 . 1.336(3) ?
N22 C62 . 1.325(4) ?
N22 C102 . 1.341(4) ?
N22 Co1 1_556 2.1678(17) ?
C12 C22 . 1.373(3) ?
C12 H12 . 0.9300 ?
C22 C32 . 1.387(3) ?
C22 H22 . 0.9300 ?
C32 C42 . 1.387(3) ?
C32 C82 . 1.485(3) ?
C42 C52 . 1.375(3) ?
C42 H42 . 0.9300 ?
C52 H52 . 0.9300 ?
C62 C72 . 1.380(4) ?
C62 H62 . 0.9300 ?
C72 C82 . 1.383(4) ?
C72 H72 . 0.9300 ?
C82 C92 . 1.381(4) ?
C92 C102 . 1.380(3) ?
C92 H92 . 0.9300 ?
C102 H102 . 0.9300 ?
O1W H1WA . 0.8501(10) ?
O1W H1WB . 0.8501(10) ?
O2W H2WA . 0.8501(10) ?
O2W H2WB . 0.8500(10) ?
O3W H3WA . 0.8500(10) ?
O3W H3WB . 0.8503(10) ?
O4W H4WB . 0.8500(10) ?
O4W H4WA . 0.8501(10) ?

loop_
_geom_hbond_atom_site_label_D
_geom_hbond_atom_site_label_H
_geom_hbond_atom_site_label_A
_geom_hbond_site_symmetry_A
_geom_hbond_distance_DH
_geom_hbond_distance_HA
_geom_hbond_distance_DA
_geom_hbond_angle_DHA
O1W H1WA O41 1_565 0.850(16) 2.022(14) 2.810(2) 153.9(13)
O1W H1WB O2W . 0.850(13) 1.908(14) 2.743(3) 166.8(14)
O2W H2WA O3W . 0.850(11) 2.012(10) 2.751(5) 144.8(10)
O2W H2WB O11 1_565 0.851(14) 2.048(12) 2.867(4) 161.4(19)
O3W H3WA O11 2_555 0.849(12) 2.024(13) 2.843(4) 161.7(15)
O3W H3WB O4W 2_555 0.849(15) 1.796(13) 2.576(6) 152.1(19)
O4W H4WB O11 2_555 0.850(19) 2.275(16) 3.038(4) 150.0(19)
O4W H4WA O2W . 0.851(11) 1.976(14) 2.799(5) 162.3(18)
